data_7224974
loop_
_publ_author_name
'Phukan, Nithi'
'Baruah, Jubaraj B.'

_publ_section_title
;
 Imine-tautomers of aminothiazole derivatives: intriguing aspects of
 chemical reactivities
;
_journal_issue 21
_journal_name_full CrystEngComm
_journal_page_first 3877
_journal_paper_doi 10.1039/C6CE00676K
_journal_volume 18
_journal_year 2016
_chemical_formula_sum 'C11 H12 N4 O4 S'
_chemical_formula_weight 296.31
_chemical_name_systematic
; 
 ? 
;
_space_group_IT_number 2
_symmetry_cell_setting triclinic
_symmetry_space_group_name_Hall '-P 1'
_symmetry_space_group_name_H-M 'P -1'
_atom_sites_solution_hydrogens geom
_atom_sites_solution_primary direct
_atom_sites_solution_secondary difmap
_audit_creation_method SHELXL-97
_audit_update_record
;
2016-01-04 deposited with the CCDC.
2016-04-20 downloaded from the CCDC.
;
_cell_angle_alpha 92.35(2)
_cell_angle_beta 91.90(2)
_cell_angle_gamma 98.16(2)
_cell_formula_units_Z 2
_cell_length_a 6.557(2)
_cell_length_b 8.595(2)
_cell_length_c 12.225(3)
_cell_measurement_reflns_used 521
_cell_measurement_temperature 296(2)
_cell_measurement_theta_max 13.66
_cell_measurement_theta_min 2.98
_cell_volume 680.9(3)
_computing_structure_refinement 'SHELXL-97 (Sheldrick, 1997)'
_computing_structure_solution 'SHELXS-97 (Sheldrick, 1990)'
_diffrn_ambient_temperature 296(2)
_diffrn_measured_fraction_theta_full 0.973
_diffrn_measured_fraction_theta_max 0.973
_diffrn_measurement_device_type 'CCD area detector'
_diffrn_measurement_method 'phi and omega scans'
_diffrn_radiation_monochromator graphite
_diffrn_radiation_source 'fine-focus sealed tube'
_diffrn_radiation_type MoK\a
_diffrn_radiation_wavelength 0.71073
_diffrn_reflns_av_R_equivalents 0.0954
_diffrn_reflns_av_sigmaI/netI 0.2294
_diffrn_reflns_limit_h_max 7
_diffrn_reflns_limit_h_min -7
_diffrn_reflns_limit_k_max 10
_diffrn_reflns_limit_k_min -10
_diffrn_reflns_limit_l_max 14
_diffrn_reflns_limit_l_min -14
_diffrn_reflns_number 7334
_diffrn_reflns_theta_full 25.25
_diffrn_reflns_theta_max 25.25
_diffrn_reflns_theta_min 1.67
_exptl_absorpt_coefficient_mu 0.257
_exptl_absorpt_correction_T_max 0.970
_exptl_absorpt_correction_T_min 0.929
_exptl_absorpt_correction_type multi-scan
_exptl_absorpt_process_details multi-scan
_exptl_crystal_colour red
_exptl_crystal_density_diffrn 1.445
_exptl_crystal_density_method 'not measured'
_exptl_crystal_description needle
_exptl_crystal_F_000 308
_exptl_crystal_size_max 0.32
_exptl_crystal_size_mid 0.24
_exptl_crystal_size_min 0.12
_refine_diff_density_max 0.321
_refine_diff_density_min -0.315
_refine_diff_density_rms 0.081
_refine_ls_extinction_method none
_refine_ls_goodness_of_fit_ref 1.097
_refine_ls_hydrogen_treatment mixed
_refine_ls_matrix_type full
_refine_ls_number_parameters 190
_refine_ls_number_reflns 2399
_refine_ls_number_restraints 8
_refine_ls_restrained_S_all 1.102
_refine_ls_R_factor_all 0.2901
_refine_ls_R_factor_gt 0.1164
_refine_ls_shift/su_max 0.032
_refine_ls_shift/su_mean 0.002
_refine_ls_structure_factor_coef Fsqd
_refine_ls_weighting_details 'calc w=1/[\s^2^(Fo^2^)+(0.0090P)^2^+5.5000P] where P=(Fo^2^+2Fc^2^)/3'
_refine_ls_weighting_scheme calc
_refine_ls_wR_factor_gt 0.2735
_refine_ls_wR_factor_ref 0.3261
_reflns_number_gt 1122
_reflns_number_total 2399
_reflns_threshold_expression >2sigma(I)
_cod_data_source_file c6ce00676k2.cif
_cod_data_source_block 9
_cod_depositor_comments 'Adding full bibliography for 7224966--7224975.cif.'
_cod_original_sg_symbol_H-M p-1
_cod_database_code 7224974

loop_
_symmetry_equiv_pos_as_xyz
'x, y, z'
'-x, -y, -z'

loop_
_atom_site_label
_atom_site_type_symbol
_atom_site_fract_x
_atom_site_fract_y
_atom_site_fract_z
_atom_site_U_iso_or_equiv
_atom_site_adp_type
_atom_site_occupancy
_atom_site_symmetry_multiplicity
_atom_site_calc_flag
_atom_site_refinement_flags
S1 S 0.8226(6) 0.3967(5) -0.2170(3) 0.0749(14) Uani 1 1 d .
O1 O 0.7821(13) 0.2069(10) -0.0372(6) 0.064(3) Uani 1 1 d .
O2 O 0.791(2) -0.2302(15) 0.4894(10) 0.127(5) Uani 1 1 d .
O3 O 0.505(2) -0.258(2) 0.3989(9) 0.174(7) Uani 1 1 d .
N1 N 1.2089(16) 0.4986(13) -0.1997(8) 0.064(3) Uani 1 1 d .
N2 N 1.0995(15) 0.3419(12) -0.0550(8) 0.057(3) Uani 1 1 d .
H2 H 1.2210 0.3659 -0.0250 0.068 Uiso 1 1 calc R
N3 N 1.0409(14) 0.1823(12) 0.0864(8) 0.057(3) Uani 1 1 d .
H3A H 1.1705 0.2118 0.0996 0.069 Uiso 1 1 calc R
N4 N 0.690(3) -0.2060(17) 0.4109(11) 0.106(5) Uani 1 1 d .
C2 C 1.138(3) 0.5554(16) -0.2983(11) 0.074(4) Uani 1 1 d .
C3 C 0.935(2) 0.5119(17) -0.3175(11) 0.084(5) Uani 1 1 d .
H3 H 0.8621 0.5406 -0.3783 0.101 Uiso 1 1 calc R
C4 C 1.0586(19) 0.4116(14) -0.1524(10) 0.050(3) Uani 1 1 d .
C5 C 0.962(2) 0.2385(15) -0.0033(10) 0.049(3) Uani 1 1 d .
C6 C 0.9430(19) 0.0825(15) 0.1619(10) 0.058(4) Uani 1 1 d D
C7 C 1.066(2) 0.0520(16) 0.2538(10) 0.070(4) Uani 1 1 d D
H7 H 1.2031 0.0983 0.2610 0.083 Uiso 1 1 calc R
C8 C 0.984(2) -0.0462(17) 0.3330(11) 0.078(4) Uani 1 1 d D
H8 H 1.0647 -0.0692 0.3924 0.093 Uiso 1 1 calc R
C10 C 0.6496(19) -0.0836(15) 0.2305(10) 0.066(4) Uani 1 1 d D
H10 H 0.5109 -0.1263 0.2254 0.079 Uiso 1 1 calc R
C11 C 0.7370(18) 0.0077(14) 0.1487(10) 0.060(4) Uani 1 1 d D
H11 H 0.6601 0.0197 0.0851 0.072 Uiso 1 1 calc R
O4 O 0.4624(16) 0.3235(15) 0.0748(9) 0.075(3) Uani 1 1 d D
C9 C 0.775(2) -0.1100(17) 0.3211(11) 0.077(4) Uani 1 1 d D
C1 C 1.288(2) 0.6499(17) -0.3652(10) 0.089(5) Uani 1 1 d .
H1A H 1.4014 0.5931 -0.3794 0.133 Uiso 1 1 calc R
H1B H 1.3391 0.7478 -0.3263 0.133 Uiso 1 1 calc R
H1C H 1.2225 0.6703 -0.4333 0.133 Uiso 1 1 calc R
H1P H 0.518(16) 0.261(10) 0.033(7) 0.05(4) Uiso 1 1 d D
H4Q H 0.578(16) 0.386(18) 0.078(15) 0.16(9) Uiso 1 1 d D

loop_
_atom_site_aniso_label
_atom_site_aniso_U_11
_atom_site_aniso_U_22
_atom_site_aniso_U_33
_atom_site_aniso_U_23
_atom_site_aniso_U_13
_atom_site_aniso_U_12
S1 0.065(3) 0.089(3) 0.064(2) 0.015(2) -0.0095(19) -0.011(2)
O1 0.048(6) 0.077(7) 0.065(6) 0.015(5) 0.003(5) -0.007(5)
O2 0.146(11) 0.151(12) 0.072(8) 0.043(8) -0.025(8) -0.022(9)
O3 0.148(12) 0.264(19) 0.077(8) 0.063(9) -0.005(8) -0.102(13)
N1 0.060(7) 0.068(8) 0.057(7) 0.013(6) 0.010(6) -0.013(6)
N2 0.048(7) 0.061(8) 0.057(7) 0.019(6) 0.005(5) -0.007(6)
N3 0.044(7) 0.072(8) 0.055(7) 0.022(6) 0.002(6) 0.002(6)
N4 0.121(14) 0.109(12) 0.071(10) 0.019(9) 0.001(10) -0.042(11)
C2 0.091(12) 0.064(11) 0.059(10) 0.018(8) -0.011(9) -0.018(9)
C3 0.084(12) 0.092(13) 0.072(10) 0.028(9) -0.009(9) -0.009(10)
C4 0.057(9) 0.040(8) 0.050(8) -0.001(7) 0.013(7) -0.004(7)
C5 0.043(8) 0.053(9) 0.049(8) 0.005(7) 0.007(7) 0.001(7)
C6 0.061(9) 0.056(10) 0.051(8) -0.002(7) 0.011(7) -0.008(8)
C7 0.060(9) 0.089(12) 0.054(9) 0.017(8) 0.004(8) -0.010(8)
C8 0.076(11) 0.095(13) 0.060(10) 0.014(9) 0.001(8) 0.001(10)
C10 0.063(9) 0.083(11) 0.046(8) 0.012(8) 0.000(7) -0.009(8)
C11 0.058(9) 0.061(10) 0.057(9) 0.014(7) -0.008(7) -0.005(8)
O4 0.045(7) 0.084(8) 0.097(8) 0.000(7) 0.016(6) 0.009(7)
C9 0.087(12) 0.070(11) 0.065(10) 0.019(9) 0.011(9) -0.029(9)
C1 0.120(13) 0.081(12) 0.066(9) 0.027(9) 0.046(9) 0.000(10)

loop_
_atom_type_symbol
_atom_type_description
_atom_type_scat_dispersion_real
_atom_type_scat_dispersion_imag
_atom_type_scat_source
C C 0.0033 0.0016 'International Tables Vol C Tables 4.2.6.8 and 6.1.1.4'
N N 0.0061 0.0033 'International Tables Vol C Tables 4.2.6.8 and 6.1.1.4'
O O 0.0106 0.0060 'International Tables Vol C Tables 4.2.6.8 and 6.1.1.4'
S S 0.1246 0.1234 'International Tables Vol C Tables 4.2.6.8 and 6.1.1.4'
H H 0.0000 0.0000 'International Tables Vol C Tables 4.2.6.8 and 6.1.1.4'

loop_
_geom_angle_atom_site_label_1
_geom_angle_atom_site_label_2
_geom_angle_atom_site_label_3
_geom_angle
C4 S1 C3 88.4(7)
C4 N1 C2 111.1(11)
C5 N2 C4 125.2(10)
C5 N2 H2 117.4
C4 N2 H2 117.4
C5 N3 C6 129.3(11)
C5 N3 H3A 115.3
C6 N3 H3A 115.3
O2 N4 O3 122.5(15)
O2 N4 C9 122.6(15)
O3 N4 C9 114.9(15)
C3 C2 N1 112.2(13)
C3 C2 C1 129.2(13)
N1 C2 C1 118.6(13)
C2 C3 S1 112.7(11)
C2 C3 H3 123.7
S1 C3 H3 123.7
N1 C4 N2 119.6(11)
N1 C4 S1 115.6(9)
N2 C4 S1 124.8(9)
O1 C5 N3 125.0(12)
O1 C5 N2 121.0(12)
N3 C5 N2 113.9(12)
N3 C6 C11 124.0(11)
N3 C6 C7 116.1(11)
C11 C6 C7 119.9(11)
C8 C7 C6 120.5(12)
C8 C7 H7 119.7
C6 C7 H7 119.7
C7 C8 C9 118.1(12)
C7 C8 H8 121.0
C9 C8 H8 121.0
C11 C10 C9 118.5(12)
C11 C10 H10 120.8
C9 C10 H10 120.8
C10 C11 C6 120.0(11)
C10 C11 H11 120.0
C6 C11 H11 120.0
H1P O4 H4Q 88(10)
C8 C9 C10 122.8(12)
C8 C9 N4 116.4(13)
C10 C9 N4 120.8(13)
C2 C1 H1A 109.5
C2 C1 H1B 109.5
H1A C1 H1B 109.5
C2 C1 H1C 109.5
H1A C1 H1C 109.5
H1B C1 H1C 109.5

loop_
_geom_bond_atom_site_label_1
_geom_bond_atom_site_label_2
_geom_bond_distance
S1 C4 1.700(12)
S1 C3 1.727(13)
O1 C5 1.228(12)
O2 N4 1.192(15)
O3 N4 1.233(15)
N1 C4 1.314(13)
N1 C2 1.408(14)
N2 C5 1.362(13)
N2 C4 1.390(14)
N2 H2 0.8600
N3 C5 1.333(13)
N3 C6 1.396(14)
N3 H3A 0.8600
N4 C9 1.478(17)
C2 C3 1.345(17)
C2 C1 1.475(17)
C3 H3 0.9300
C6 C11 1.412(12)
C6 C7 1.416(12)
C7 C8 1.383(13)
C7 H7 0.9300
C8 C9 1.402(13)
C8 H8 0.9300
C10 C11 1.385(12)
C10 C9 1.402(13)
C10 H10 0.9300
C11 H11 0.9300
O4 H1P 0.85(2)
O4 H4Q 0.86(2)
C1 H1A 0.9600
C1 H1B 0.9600
C1 H1C 0.9600

loop_
_geom_torsion_atom_site_label_1
_geom_torsion_atom_site_label_2
_geom_torsion_atom_site_label_3
_geom_torsion_atom_site_label_4
_geom_torsion
C4 N1 C2 C3 2.3(17)
C4 N1 C2 C1 -177.4(12)
N1 C2 C3 S1 -1.1(17)
C1 C2 C3 S1 178.5(12)
C4 S1 C3 C2 -0.2(12)
C2 N1 C4 N2 178.5(11)
C2 N1 C4 S1 -2.5(14)
C5 N2 C4 N1 -173.9(12)
C5 N2 C4 S1 7.3(17)
C3 S1 C4 N1 1.6(10)
C3 S1 C4 N2 -179.5(11)
C6 N3 C5 O1 -2(2)
C6 N3 C5 N2 176.0(11)
C4 N2 C5 O1 -5.0(18)
C4 N2 C5 N3 177.1(11)
C5 N3 C6 C11 7(2)
C5 N3 C6 C7 -175.7(12)
N3 C6 C7 C8 -179.6(13)
C11 C6 C7 C8 -2(2)
C6 C7 C8 C9 -2(2)
C9 C10 C11 C6 -5(2)
N3 C6 C11 C10 -176.9(12)
C7 C6 C11 C10 6.1(19)
C7 C8 C9 C10 3(2)
C7 C8 C9 N4 -176.2(13)
C11 C10 C9 C8 1(2)
C11 C10 C9 N4 179.8(13)
O2 N4 C9 C8 -1(2)
O3 N4 C9 C8 178.9(16)
O2 N4 C9 C10 -179.6(16)
O3 N4 C9 C10 0(2)
